data_7015787
loop_
_publ_author_name
'Kimani, Martin M.'
'Bayse, Craig A.'
'Brumaghim, Julia L.'

_publ_section_title
;
 Synthesis, characterization, and DFT studies of thione and selone
 Cu(I) complexes with variable coordination geometries.
;
_journal_issue 14
_journal_name_full 'Dalton transactions (Cambridge, England : 2003)'
_journal_page_first 3711
_journal_page_last 3723
_journal_paper_doi 10.1039/c1dt10104h
_journal_volume 40
_journal_year 2011
_chemical_formula_moiety 'C21 H33.50 Cu4 I4 N8.50 Se4'
_chemical_formula_sum 'C21 H33.5 Cu4 I4 N8.5 Se4'
_chemical_formula_weight 1482.66
_space_group_IT_number 12
_symmetry_cell_setting monoclinic
_symmetry_Int_Tables_number 12
_symmetry_space_group_name_Hall '-C 2y'
_symmetry_space_group_name_H-M 'C 1 2/m 1'
_atom_sites_solution_hydrogens geom
_atom_sites_solution_primary direct
_atom_sites_solution_secondary difmap
_audit_creation_method SHELXL-97
_audit_update_record
;
2009-06-04 # Formatted by publCIF
;
_cell_angle_alpha 90.00
_cell_angle_beta 95.07(3)
_cell_angle_gamma 90.00
_cell_formula_units_Z 2
_cell_length_a 18.802(4)
_cell_length_b 12.883(3)
_cell_length_c 8.4800(17)
_cell_measurement_reflns_used 2263
_cell_measurement_temperature 168.15
_cell_measurement_theta_max 26.71
_cell_measurement_theta_min 3.01
_cell_volume 2046.0(8)
_computing_cell_refinement 'CrystalClear (Rigaku/MSC,2006)'
_computing_data_collection 'CrystalClear (Rigaku/MSC,2006)'
_computing_data_reduction 'CrystalClear (Rigaku/MSC,2006)'
_computing_molecular_graphics 'SHELXTL 6.10 (Sheldrick,2008)'
_computing_publication_material 'SHELXTL 6.10 (Sheldrick,2008)'
_computing_structure_refinement 'SHELXTL 6.10 (Sheldrick,2008)'
_computing_structure_solution 'SHELXTL 6.10 (Sheldrick,2008)'
_diffrn_ambient_temperature 168.15
_diffrn_detector_area_resol_mean 14.6306
_diffrn_measured_fraction_theta_full 0.993
_diffrn_measured_fraction_theta_max 0.993
_diffrn_measurement_device_type 'Rigaku AFC8S'
_diffrn_measurement_method dtprofit.ref
_diffrn_radiation_monochromator graphite
_diffrn_radiation_probe x-ray
_diffrn_radiation_type MoK\a
_diffrn_radiation_wavelength 0.71073
_diffrn_reflns_av_R_equivalents 0.0000
_diffrn_reflns_av_sigmaI/netI 0.0366
_diffrn_reflns_limit_h_max 23
_diffrn_reflns_limit_h_min -23
_diffrn_reflns_limit_k_max 16
_diffrn_reflns_limit_k_min 0
_diffrn_reflns_limit_l_max 10
_diffrn_reflns_limit_l_min 0
_diffrn_reflns_number 2263
_diffrn_reflns_theta_full 26.71
_diffrn_reflns_theta_max 26.71
_diffrn_reflns_theta_min 3.01
_diffrn_source 'fine-focus sealed tube'
_diffrn_standards_decay_% 0
_diffrn_standards_interval_count 0
_diffrn_standards_interval_time 0
_diffrn_standards_number 0
_exptl_absorpt_coefficient_mu 8.652
_exptl_absorpt_correction_T_max 0.195
_exptl_absorpt_correction_T_min 0.177
_exptl_absorpt_correction_type multi-scan
_exptl_absorpt_process_details 'REQAB, CrystalClear'
_exptl_crystal_colour colorless
_exptl_crystal_density_diffrn 2.407
_exptl_crystal_density_method 'not measured'
_exptl_crystal_description Prism
_exptl_crystal_F_000 1366
_exptl_crystal_size_max 0.20
_exptl_crystal_size_mid 0.20
_exptl_crystal_size_min 0.20
_platon_squeeze_details
;
;
_refine_diff_density_max 1.031
_refine_diff_density_min -0.937
_refine_diff_density_rms 0.174
_refine_ls_extinction_method none
_refine_ls_goodness_of_fit_ref 1.107
_refine_ls_hydrogen_treatment constr
_refine_ls_matrix_type full
_refine_ls_number_parameters 98
_refine_ls_number_reflns 2263
_refine_ls_number_restraints 0
_refine_ls_restrained_S_all 1.107
_refine_ls_R_factor_all 0.0425
_refine_ls_R_factor_gt 0.0341
_refine_ls_shift/su_max 0.000
_refine_ls_shift/su_mean 0.000
_refine_ls_structure_factor_coef Fsqd
_refine_ls_weighting_details 'calc w=1/[\s^2^(Fo^2^)+(0.0357P)^2^+7.1423P] where P=(Fo^2^+2Fc^2^)/3'
_refine_ls_weighting_scheme calc
_refine_ls_wR_factor_gt 0.0778
_refine_ls_wR_factor_ref 0.0818
_reflns_number_gt 1904
_reflns_number_total 2263
_reflns_threshold_expression >2sigma(I)
_cod_data_source_file c1dt10104h.txt
_cod_data_source_block Cu4(dmise)4I4
_cod_original_cell_volume 2046.0(7)
_cod_original_sg_symbol_Hall '-c 2y'
_cod_original_sg_symbol_H-M 'C 2/m'
_cod_original_formula_sum 'C21 H33.50 Cu4 I4 N8.50 Se4'
_cod_database_code 7015787

loop_
_symmetry_equiv_pos_as_xyz
'x, y, z'
'-x, y, -z'
'x+1/2, y+1/2, z'
'-x+1/2, y+1/2, -z'
'-x, -y, -z'
'x, -y, z'
'-x+1/2, -y+1/2, -z'
'x+1/2, -y+1/2, z'

loop_
_atom_site_label
_atom_site_type_symbol
_atom_site_fract_x
_atom_site_fract_y
_atom_site_fract_z
_atom_site_U_iso_or_equiv
_atom_site_adp_type
_atom_site_occupancy
_atom_site_symmetry_multiplicity
_atom_site_calc_flag
_atom_site_refinement_flags
_atom_site_disorder_assembly
_atom_site_disorder_group
Cu1 Cu 0.0000 0.10117(8) 0.5000 0.0286(2) Uani 1 2 d S . .
Cu2 Cu 0.10112(6) 0.0000 0.28121(16) 0.0402(3) Uani 1 2 d S . .
Se Se 0.03867(3) 0.16416(4) 0.25333(6) 0.01938(14) Uani 1 1 d . . .
I1 I 0.11244(3) 0.0000 0.66602(6) 0.02227(14) Uani 1 2 d S . .
I2 I 0.23169(3) 0.0000 0.20906(6) 0.02688(14) Uani 1 2 d S . .
N1 N 0.1503(2) 0.2993(3) 0.4047(5) 0.0212(9) Uani 1 1 d . . .
N2 N 0.1539(2) 0.2837(4) 0.1521(5) 0.0236(10) Uani 1 1 d . . .
C1 C 0.1186(3) 0.2525(4) 0.2750(6) 0.0201(10) Uani 1 1 d . . .
C2 C 0.1271(4) 0.2964(5) 0.5628(6) 0.0299(13) Uani 1 1 d . . .
H2A H 0.0767 0.3099 0.5580 0.045 Uiso 1 1 calc R . .
H2B H 0.1523 0.3483 0.6270 0.045 Uiso 1 1 calc R . .
H2C H 0.1369 0.2291 0.6083 0.045 Uiso 1 1 calc R . .
C3 C 0.2064(3) 0.3580(4) 0.3637(7) 0.0273(12) Uani 1 1 d . . .
H3A H 0.2373 0.3967 0.4323 0.033 Uiso 1 1 calc R . .
C4 C 0.2088(3) 0.3495(5) 0.2042(7) 0.0310(13) Uani 1 1 d . . .
H4A H 0.2410 0.3816 0.1428 0.037 Uiso 1 1 calc R . .
C5 C 0.1363(4) 0.2536(6) -0.0124(6) 0.0384(16) Uani 1 1 d . . .
H5A H 0.1433 0.1803 -0.0234 0.058 Uiso 1 1 calc R . .
H5B H 0.1667 0.2902 -0.0787 0.058 Uiso 1 1 calc R . .
H5C H 0.0874 0.2706 -0.0435 0.058 Uiso 1 1 calc R . .

loop_
_atom_site_aniso_label
_atom_site_aniso_U_11
_atom_site_aniso_U_22
_atom_site_aniso_U_33
_atom_site_aniso_U_23
_atom_site_aniso_U_13
_atom_site_aniso_U_12
Cu1 0.0335(6) 0.0258(5) 0.0272(5) 0.000 0.0072(4) 0.000
Cu2 0.0240(6) 0.0193(5) 0.0776(9) 0.000 0.0067(6) 0.000
Se 0.0185(3) 0.0185(3) 0.0209(3) 0.00036(19) 0.0006(2) -0.00177(19)
I1 0.0175(2) 0.0202(2) 0.0286(3) 0.000 -0.00113(19) 0.000
I2 0.0221(3) 0.0311(3) 0.0273(3) 0.000 0.0015(2) 0.000
N1 0.021(2) 0.020(2) 0.023(2) -0.0002(17) 0.0027(18) -0.0053(18)
N2 0.023(2) 0.027(2) 0.020(2) 0.0009(18) 0.0024(18) -0.0069(19)
C1 0.024(3) 0.016(2) 0.020(2) 0.0019(19) 0.002(2) 0.002(2)
C2 0.043(4) 0.028(3) 0.019(3) -0.003(2) 0.006(2) -0.010(3)
C3 0.026(3) 0.025(3) 0.030(3) -0.004(2) -0.003(2) -0.007(2)
C4 0.033(3) 0.031(3) 0.030(3) -0.001(2) 0.008(3) -0.016(3)
C5 0.040(4) 0.056(4) 0.020(3) -0.005(3) 0.007(3) -0.020(3)

loop_
_atom_type_symbol
_atom_type_description
_atom_type_scat_dispersion_real
_atom_type_scat_dispersion_imag
_atom_type_scat_source
C C 0.0033 0.0016 'International Tables Vol C Tables 4.2.6.8 and 6.1.1.4'
H H 0.0000 0.0000 'International Tables Vol C Tables 4.2.6.8 and 6.1.1.4'
N N 0.0061 0.0033 'International Tables Vol C Tables 4.2.6.8 and 6.1.1.4'
Cu Cu 0.3201 1.2651 'International Tables Vol C Tables 4.2.6.8 and 6.1.1.4'
Se Se -0.0929 2.2259 'International Tables Vol C Tables 4.2.6.8 and 6.1.1.4'
I I -0.4742 1.8119 'International Tables Vol C Tables 4.2.6.8 and 6.1.1.4'

loop_
_geom_angle_atom_site_label_1
_geom_angle_atom_site_label_2
_geom_angle_atom_site_label_3
_geom_angle
_geom_angle_site_symmetry_1
_geom_angle_site_symmetry_3
_geom_angle_publ_flag
Se Cu1 Se 140.72(5) 2_556 . ?
Se Cu1 Cu1 109.64(3) 2_556 5_556 ?
Se Cu1 Cu1 109.64(3) . 5_556 ?
Se Cu1 I1 108.95(2) 2_556 5_556 ?
Se Cu1 I1 89.57(2) . 5_556 ?
Cu1 Cu1 I1 61.84(2) 5_556 5_556 ?
Se Cu1 I1 89.57(2) 2_556 . ?
Se Cu1 I1 108.95(2) . . ?
Cu1 Cu1 I1 61.84(2) 5_556 . ?
I1 Cu1 I1 123.67(4) 5_556 . ?
Se Cu2 Se 121.81(6) 6 . ?
Se Cu2 I2 116.11(3) 6 . ?
Se Cu2 I2 116.11(3) . . ?
C1 Se Cu1 114.71(15) . . ?
C1 Se Cu2 98.20(16) . . ?
Cu1 Se Cu2 78.60(4) . . ?
Cu1 I1 Cu1 56.33(4) 5_556 . ?
C1 N1 C3 109.6(4) . . ?
C1 N1 C2 126.7(4) . . ?
C3 N1 C2 123.6(5) . . ?
C1 N2 C4 110.0(4) . . ?
C1 N2 C5 125.2(5) . . ?
C4 N2 C5 124.8(5) . . ?
N2 C1 N1 106.7(4) . . ?
N2 C1 Se 123.3(4) . . ?
N1 C1 Se 130.0(4) . . ?
N1 C2 H2A 109.5 . . ?
N1 C2 H2B 109.5 . . ?
H2A C2 H2B 109.5 . . ?
N1 C2 H2C 109.5 . . ?
H2A C2 H2C 109.5 . . ?
H2B C2 H2C 109.5 . . ?
C4 C3 N1 107.6(5) . . ?
C4 C3 H3A 126.2 . . ?
N1 C3 H3A 126.2 . . ?
C3 C4 N2 106.2(5) . . ?
C3 C4 H4A 126.9 . . ?
N2 C4 H4A 126.9 . . ?
N2 C5 H5A 109.5 . . ?
N2 C5 H5B 109.5 . . ?
H5A C5 H5B 109.5 . . ?
N2 C5 H5C 109.5 . . ?
H5A C5 H5C 109.5 . . ?
H5B C5 H5C 109.5 . . ?

loop_
_geom_bond_atom_site_label_1
_geom_bond_atom_site_label_2
_geom_bond_distance
_geom_bond_site_symmetry_2
_geom_bond_publ_flag
Cu1 Se 2.4148(8) 2_556 ?
Cu1 Se 2.4148(8) . ?
Cu1 Cu1 2.607(2) 5_556 ?
Cu1 I1 2.7613(9) 5_556 ?
Cu1 I1 2.7613(9) . ?
Cu2 Se 2.4203(9) 6 ?
Cu2 Se 2.4203(9) . ?
Cu2 I2 2.5820(13) . ?
Se C1 1.882(5) . ?
I1 Cu1 2.7613(9) 5_556 ?
N1 C1 1.346(7) . ?
N1 C3 1.367(7) . ?
N1 C2 1.447(6) . ?
N2 C1 1.345(6) . ?
N2 C4 1.378(7) . ?
N2 C5 1.458(7) . ?
C2 H2A 0.9600 . ?
C2 H2B 0.9600 . ?
C2 H2C 0.9600 . ?
C3 C4 1.362(8) . ?
C3 H3A 0.9300 . ?
C4 H4A 0.9300 . ?
C5 H5A 0.9600 . ?
C5 H5B 0.9600 . ?
C5 H5C 0.9600 . ?

loop_
_platon_squeeze_void_nr
_platon_squeeze_void_average_x
_platon_squeeze_void_average_y
_platon_squeeze_void_average_z
_platon_squeeze_void_volume
_platon_squeeze_void_count_electrons
_platon_squeeze_void_content
1 0.500 0.000 0.002 165 29 ' '
2 0.000 0.500 -0.007 165 29 ' '
